data_7053080
loop_
_publ_author_name
'Casanova, Isabel'
'Sousa-Pedrares, Antonio'
'Viqueira, Joaquin'
'Dur\'an, Mar\'ia L.'
'Romero, Jaime'
'Sousa, Antonio'
'Garc\'ia-V\'azquez, Jos\'e A.'

_publ_section_title
;
 Electrochemical synthesis and structural characterization of homoleptic
 and heteroleptic cobalt, nickel, copper, zinc and cadmium compounds with
 the 2-hydroxy-1,4-naphthoquinone ligand
;
_journal_issue 8
_journal_name_full 'New Journal of Chemistry'
_journal_page_first 2303
_journal_paper_doi 10.1039/c3nj00227f
_journal_volume 37
_journal_year 2013
_chemical_formula_sum 'C30 H18 N2 O6 Zn'
_chemical_formula_weight 567.83
_chemical_name_systematic
;
?
;
_space_group_IT_number 41
_symmetry_cell_setting orthorhombic
_symmetry_space_group_name_Hall 'A 2 -2ab'
_symmetry_space_group_name_H-M 'A b a 2'
_atom_sites_solution_hydrogens geom
_atom_sites_solution_primary direct
_atom_sites_solution_secondary difmap
_audit_creation_method SHELXL-97
_cell_angle_alpha 90.00
_cell_angle_beta 90.00
_cell_angle_gamma 90.00
_cell_formula_units_Z 4
_cell_length_a 19.6716(11)
_cell_length_b 14.8036(8)
_cell_length_c 8.3806(5)
_cell_measurement_temperature 293(2)
_cell_volume 2440.5(2)
_computing_cell_refinement 'BRUKER Smart'
_computing_data_collection 'BRUKER Smart'
_computing_structure_refinement 'SHELXL-97 (Sheldrick, 1997)'
_diffrn_ambient_temperature 293(2)
_diffrn_measured_fraction_theta_full 0.999
_diffrn_measured_fraction_theta_max 0.999
_diffrn_measurement_device_type 'Smart-CCD-1000 BRUKER'
_diffrn_measurement_method 'omega scans'
_diffrn_radiation_monochromator graphite
_diffrn_radiation_source 'fine-focus sealed tube'
_diffrn_radiation_type MoK\a
_diffrn_radiation_wavelength 0.71073
_diffrn_reflns_av_R_equivalents 0.0452
_diffrn_reflns_av_sigmaI/netI 0.0557
_diffrn_reflns_limit_h_max 26
_diffrn_reflns_limit_h_min -25
_diffrn_reflns_limit_k_max 19
_diffrn_reflns_limit_k_min -16
_diffrn_reflns_limit_l_max 9
_diffrn_reflns_limit_l_min -11
_diffrn_reflns_number 8661
_diffrn_reflns_theta_full 28.27
_diffrn_reflns_theta_max 28.27
_diffrn_reflns_theta_min 2.07
_exptl_absorpt_coefficient_mu 1.057
_exptl_absorpt_correction_T_max 0.9490
_exptl_absorpt_correction_T_min 0.7421
_exptl_absorpt_correction_type multi-scan
_exptl_crystal_colour Red
_exptl_crystal_density_diffrn 1.545
_exptl_crystal_density_method 'not measured'
_exptl_crystal_description Plate
_exptl_crystal_F_000 1160
_exptl_crystal_size_max 0.30
_exptl_crystal_size_mid 0.25
_exptl_crystal_size_min 0.05
_refine_diff_density_max 0.222
_refine_diff_density_min -0.241
_refine_diff_density_rms 0.054
_refine_ls_abs_structure_details 'Flack H D (1983), Acta Cryst. A39, 876-881'
_refine_ls_abs_structure_Flack 0.04(2)
_refine_ls_extinction_method none
_refine_ls_goodness_of_fit_ref 1.063
_refine_ls_hydrogen_treatment constr
_refine_ls_matrix_type full
_refine_ls_number_parameters 177
_refine_ls_number_reflns 2782
_refine_ls_number_restraints 1
_refine_ls_restrained_S_all 1.063
_refine_ls_R_factor_all 0.0751
_refine_ls_R_factor_gt 0.0421
_refine_ls_shift/su_max 0.000
_refine_ls_shift/su_mean 0.000
_refine_ls_structure_factor_coef Fsqd
_refine_ls_weighting_details 'calc w=1/[\s^2^(Fo^2^)+(0.0286P)^2^+1.1880P] where P=(Fo^2^+2Fc^2^)/3'
_refine_ls_weighting_scheme calc
_refine_ls_wR_factor_gt 0.0758
_refine_ls_wR_factor_ref 0.0875
_reflns_number_gt 1959
_reflns_number_total 2782
_reflns_threshold_expression >2sigma(I)
_cod_data_source_file c3nj00227f.txt
_cod_data_source_block zn
_cod_depositor_comments
;
The following automatic conversions were performed:

'_symmetry_cell_setting' value 'Orthorhombic' changed to
'orthorhombic' according to
/home/saulius/struct/CIF-dictionaries/cif_core.dic dictionary named
'cif_core.dic' version 2.4.2 from 2011-04-26.

Automatic conversion script
Id: cif_fix_values 1891 2012-01-12 08:04:46Z andrius 
;
_cod_database_code 7053080

loop_
_symmetry_equiv_pos_as_xyz
'x, y, z'
'-x, -y, z'
'-x+1/2, y, z+1/2'
'x+1/2, -y, z+1/2'
'x, y+1/2, z+1/2'
'-x, -y+1/2, z+1/2'
'-x+1/2, y+1/2, z+1'
'x+1/2, -y+1/2, z+1'

loop_
_atom_site_label
_atom_site_type_symbol
_atom_site_fract_x
_atom_site_fract_y
_atom_site_fract_z
_atom_site_U_iso_or_equiv
_atom_site_adp_type
_atom_site_occupancy
_atom_site_symmetry_multiplicity
_atom_site_calc_flag
_atom_site_refinement_flags
Zn1 Zn 0.0000 1.0000 0.92096(12) 0.03840(14) Uani 1 2 d S
O1 O 0.09186(10) 0.91352(13) 0.9128(5) 0.0452(5) Uani 1 1 d .
O2 O 0.06222(13) 1.06895(17) 0.7738(3) 0.0532(7) Uani 1 1 d .
O3 O 0.29208(18) 1.0915(2) 0.6204(5) 0.0832(12) Uani 1 1 d .
N1 N 0.02757(15) 1.0809(2) 1.1211(4) 0.0463(8) Uani 1 1 d .
C1 C 0.13923(17) 0.9531(2) 0.8469(4) 0.0365(7) Uani 1 1 d .
C2 C 0.12475(18) 1.0419(2) 0.7655(5) 0.0423(8) Uani 1 1 d .
C3 C 0.1769(2) 1.0844(3) 0.6897(6) 0.0549(11) Uani 1 1 d .
H3 H 0.1676 1.1378 0.6355 0.066 Uiso 1 1 calc R
C4 C 0.2454(2) 1.0516(2) 0.6886(7) 0.0545(11) Uani 1 1 d .
C5 C 0.32599(19) 0.9290(3) 0.7748(6) 0.0620(12) Uani 1 1 d .
H5 H 0.3612 0.9615 0.7277 0.074 Uiso 1 1 calc R
C6 C 0.3397(2) 0.8468(3) 0.8459(6) 0.0663(13) Uani 1 1 d .
H6 H 0.3838 0.8241 0.8459 0.080 Uiso 1 1 calc R
C7 C 0.28790(18) 0.7983(3) 0.9167(9) 0.0644(10) Uani 1 1 d .
H7 H 0.2969 0.7430 0.9649 0.077 Uiso 1 1 calc R
C8 C 0.22243(15) 0.8326(2) 0.9156(8) 0.0501(8) Uani 1 1 d .
H8 H 0.1875 0.8000 0.9632 0.060 Uiso 1 1 calc R
C9 C 0.20841(17) 0.9153(2) 0.8438(5) 0.0402(8) Uani 1 1 d .
C10 C 0.26095(19) 0.9638(3) 0.7728(5) 0.0464(9) Uani 1 1 d .
C11 C 0.01401(17) 1.0464(3) 1.2654(5) 0.0543(10) Uani 1 1 d .
C12 C 0.0261(2) 1.0962(5) 1.4028(8) 0.0930(19) Uani 1 1 d .
H12 H 0.0172 1.0718 1.5029 0.112 Uiso 1 1 calc R
C13 C 0.0520(3) 1.1835(6) 1.3878(10) 0.125(3) Uani 1 1 d .
H13 H 0.0598 1.2188 1.4778 0.150 Uiso 1 1 calc R
C14 C 0.0653(3) 1.2153(4) 1.2437(11) 0.112(3) Uani 1 1 d .
H14 H 0.0832 1.2731 1.2329 0.135 Uiso 1 1 calc R
C15 C 0.0530(2) 1.1638(3) 1.1082(7) 0.0702(13) Uani 1 1 d .
H15 H 0.0627 1.1875 1.0079 0.084 Uiso 1 1 calc R

loop_
_atom_site_aniso_label
_atom_site_aniso_U_11
_atom_site_aniso_U_22
_atom_site_aniso_U_33
_atom_site_aniso_U_23
_atom_site_aniso_U_13
_atom_site_aniso_U_12
Zn1 0.0401(2) 0.0419(2) 0.0331(2) 0.000 0.000 0.0029(3)
O1 0.0391(11) 0.0389(10) 0.0577(15) 0.0067(18) 0.0061(18) -0.0023(9)
O2 0.0546(17) 0.0568(16) 0.0481(17) 0.0178(14) 0.0036(14) 0.0110(13)
O3 0.062(2) 0.078(2) 0.110(3) 0.037(2) 0.018(2) -0.0184(17)
N1 0.0418(16) 0.0523(19) 0.045(2) -0.0097(16) -0.0083(16) 0.0059(15)
C1 0.0437(19) 0.0323(17) 0.0336(17) -0.0028(15) 0.0034(16) -0.0039(15)
C2 0.049(2) 0.0426(18) 0.035(2) 0.0068(18) 0.0034(19) 0.0030(17)
C3 0.062(3) 0.045(2) 0.057(3) 0.016(2) 0.010(2) -0.005(2)
C4 0.050(2) 0.056(2) 0.057(3) 0.013(3) 0.001(2) -0.014(2)
C5 0.038(2) 0.083(3) 0.065(3) 0.003(3) 0.007(2) -0.014(2)
C6 0.037(2) 0.073(3) 0.089(4) 0.011(3) 0.001(2) 0.004(2)
C7 0.057(2) 0.057(2) 0.080(3) 0.007(3) -0.003(4) 0.0074(17)
C8 0.0400(17) 0.0432(17) 0.067(2) 0.000(3) 0.003(3) -0.0031(13)
C9 0.0354(18) 0.0418(18) 0.043(2) 0.0000(17) 0.0014(17) -0.0064(15)
C10 0.042(2) 0.0484(19) 0.049(2) 0.0026(18) -0.0008(19) -0.0097(17)
C11 0.039(2) 0.086(3) 0.038(2) -0.014(2) -0.0098(17) 0.0243(19)
C12 0.065(3) 0.166(5) 0.048(3) -0.036(4) -0.017(3) 0.045(3)
C13 0.074(4) 0.180(7) 0.121(7) -0.111(6) -0.042(5) 0.042(4)
C14 0.077(4) 0.089(4) 0.170(8) -0.085(5) -0.042(5) 0.009(3)
C15 0.059(3) 0.056(3) 0.096(4) -0.015(3) -0.016(3) 0.002(2)

loop_
_atom_type_symbol
_atom_type_description
_atom_type_scat_dispersion_real
_atom_type_scat_dispersion_imag
_atom_type_scat_source
C C 0.0033 0.0016 'International Tables Vol C Tables 4.2.6.8 and 6.1.1.4'
H H 0.0000 0.0000 'International Tables Vol C Tables 4.2.6.8 and 6.1.1.4'
N N 0.0061 0.0033 'International Tables Vol C Tables 4.2.6.8 and 6.1.1.4'
O O 0.0106 0.0060 'International Tables Vol C Tables 4.2.6.8 and 6.1.1.4'
Zn Zn 0.2839 1.4301 'International Tables Vol C Tables 4.2.6.8 and 6.1.1.4'

loop_
_geom_angle_atom_site_label_1
_geom_angle_atom_site_label_2
_geom_angle_atom_site_label_3
_geom_angle
_geom_angle_site_symmetry_1
_geom_angle_site_symmetry_3
O2 Zn1 O2 104.54(17) 2_575 .
O2 Zn1 N1 157.05(10) 2_575 .
O2 Zn1 N1 92.43(13) . .
O2 Zn1 N1 92.43(13) 2_575 2_575
O2 Zn1 N1 157.05(10) . 2_575
N1 Zn1 N1 76.17(19) . 2_575
O2 Zn1 O1 100.60(11) 2_575 .
O2 Zn1 O1 77.20(10) . .
N1 Zn1 O1 98.12(13) . .
N1 Zn1 O1 84.67(12) 2_575 .
O2 Zn1 O1 77.20(10) 2_575 2_575
O2 Zn1 O1 100.60(11) . 2_575
N1 Zn1 O1 84.67(12) . 2_575
N1 Zn1 O1 98.12(13) 2_575 2_575
O1 Zn1 O1 176.5(2) . 2_575
C1 O1 Zn1 110.9(2) . .
C2 O2 Zn1 116.9(2) . .
C15 N1 C11 120.0(4) . .
C15 N1 Zn1 123.4(3) . .
C11 N1 Zn1 116.5(3) . .
O1 C1 C9 121.8(3) . .
O1 C1 C2 118.3(3) . .
C9 C1 C2 119.9(3) . .
O2 C2 C3 126.7(4) . .
O2 C2 C1 115.1(3) . .
C3 C2 C1 118.1(3) . .
C2 C3 C4 123.7(4) . .
O3 C4 C3 122.8(4) . .
O3 C4 C10 118.5(4) . .
C3 C4 C10 118.7(3) . .
C10 C5 C6 121.0(4) . .
C7 C6 C5 119.9(4) . .
C6 C7 C8 119.6(4) . .
C7 C8 C9 120.6(4) . .
C8 C9 C10 119.4(3) . .
C8 C9 C1 120.7(3) . .
C10 C9 C1 119.9(3) . .
C5 C10 C9 119.4(4) . .
C5 C10 C4 121.0(4) . .
C9 C10 C4 119.5(3) . .
N1 C11 C12 120.8(5) . .
N1 C11 C11 115.3(2) . 2_575
C12 C11 C11 123.9(4) . 2_575
C11 C12 C13 118.7(7) . .
C14 C13 C12 118.9(6) . .
C13 C14 C15 121.2(7) . .
N1 C15 C14 120.4(6) . .

loop_
_geom_bond_atom_site_label_1
_geom_bond_atom_site_label_2
_geom_bond_distance
_geom_bond_site_symmetry_2
Zn1 O2 2.015(3) 2_575
Zn1 O2 2.015(3) .
Zn1 N1 2.131(3) .
Zn1 N1 2.131(3) 2_575
Zn1 O1 2.216(2) .
Zn1 O1 2.216(2) 2_575
O1 C1 1.232(4) .
O2 C2 1.295(4) .
O3 C4 1.233(5) .
N1 C15 1.331(5) .
N1 C11 1.340(5) .
C1 C9 1.471(5) .
C1 C2 1.508(5) .
C2 C3 1.362(5) .
C3 C4 1.431(6) .
C4 C10 1.510(6) .
C5 C10 1.379(5) .
C5 C6 1.382(6) .
C6 C7 1.380(6) .
C7 C8 1.384(4) .
C8 C9 1.392(5) .
C9 C10 1.392(5) .
C11 C12 1.388(7) .
C11 C11 1.480(9) 2_575
C12 C13 1.395(10) .
C13 C14 1.323(11) .
C14 C15 1.389(8) .
